data_2222629
loop_
_publ_author_name
'Heren, Zerrin'
'Pa\,sao\(glu, H\"umeyra'
'Y\?ild\?ir\?im, M. Hakk\?i'
'H\?ira, Derya'

_publ_section_title
<i>trans</i>-Bis(2-benzoylbenzoato-\k<i>O</i>^1^)bis(ethanol-\k<i>O</i>)bis(1<i>H</i>-imidazole-\k<i>N</i>^3^)nickel(II)
_journal_coeditor_code CI2845
_journal_issue 8
_journal_name_full 'Acta Crystallographica Section E'
_journal_page_first m907
_journal_page_last m908
_journal_paper_doi 10.1107/S160053680902621X
_journal_volume 65
_journal_year 2009
_chemical_formula_iupac '[Ni (C14 H9 O3)2 (C3 H4 N2)2 (C2 H6 O)2]'
_chemical_formula_moiety 'C38 H38 N4 Ni O8'
_chemical_formula_sum 'C38 H38 N4 Ni O8'
_chemical_formula_weight 737.43
_chemical_name_systematic
;
<i>trans</i>-Bis(2-benzoylbenzoato-\k<i>O</i>^1^)bis(ethanol-
\k<i>O</i>)bis(1<i>H</i>-imidazole-\k<i>N</i>^3^)nickel(II)
;
_space_group_IT_number 14
_symmetry_cell_setting monoclinic
_symmetry_space_group_name_Hall '-P 2ybc'
_symmetry_space_group_name_H-M 'P 1 21/c 1'
_atom_sites_solution_hydrogens geom
_atom_sites_solution_primary direct
_atom_sites_solution_secondary difmap
_cell_angle_alpha 90.00
_cell_angle_beta 90.832(5)
_cell_angle_gamma 90.00
_cell_formula_units_Z 2
_cell_length_a 12.8914(8)
_cell_length_b 8.3908(5)
_cell_length_c 16.4590(11)
_cell_measurement_reflns_used 15078
_cell_measurement_temperature 296(2)
_cell_measurement_theta_max 27.56
_cell_measurement_theta_min 1.58
_cell_volume 1780.17(19)
_computing_cell_refinement 'X-AREA (Stoe & Cie, 2002)'
_computing_data_collection 'X-AREA (Stoe & Cie, 2002)'
_computing_data_reduction 'X-RED32 (Stoe & Cie, 2002)'
_computing_molecular_graphics 'ORTEP-3 for Windows (Farrugia, 1997)'
_computing_publication_material 'WinGX (Farrugia, 1999)'
_computing_structure_refinement 'SHELXL97 (Sheldrick, 2008)'
_computing_structure_solution 'SHELXS97 (Sheldrick, 2008)'
_diffrn_ambient_temperature 296(2)
_diffrn_detector_area_resol_mean 6.67
_diffrn_measured_fraction_theta_full 1.000
_diffrn_measured_fraction_theta_max 1.000
_diffrn_measurement_device_type 'Stoe IPDSII'
_diffrn_measurement_method \w
_diffrn_radiation_monochromator graphite
_diffrn_radiation_source 'fine-focus sealed tube'
_diffrn_radiation_type MoK\a
_diffrn_radiation_wavelength 0.71073
_diffrn_reflns_av_R_equivalents 0.0457
_diffrn_reflns_av_sigmaI/netI 0.0452
_diffrn_reflns_limit_h_max 16
_diffrn_reflns_limit_h_min -16
_diffrn_reflns_limit_k_max 10
_diffrn_reflns_limit_k_min -10
_diffrn_reflns_limit_l_max 20
_diffrn_reflns_limit_l_min -20
_diffrn_reflns_number 15078
_diffrn_reflns_theta_full 26.99
_diffrn_reflns_theta_max 26.99
_diffrn_reflns_theta_min 1.58
_diffrn_standards_decay_% <2
_diffrn_standards_number 0
_exptl_absorpt_coefficient_mu 0.603
_exptl_absorpt_correction_T_max 0.9213
_exptl_absorpt_correction_T_min 0.8091
_exptl_absorpt_correction_type integration
_exptl_absorpt_process_details '(X-RED32; Stoe & Cie, 2002)'
_exptl_crystal_colour Green
_exptl_crystal_density_diffrn 1.376
_exptl_crystal_density_method 'not measured'
_exptl_crystal_description Prism
_exptl_crystal_F_000 772
_exptl_crystal_size_max 0.43
_exptl_crystal_size_mid 0.25
_exptl_crystal_size_min 0.14
_refine_diff_density_max 0.307
_refine_diff_density_min -0.263
_refine_ls_extinction_method none
_refine_ls_goodness_of_fit_ref 1.108
_refine_ls_hydrogen_treatment mixed
_refine_ls_matrix_type full
_refine_ls_number_parameters 235
_refine_ls_number_reflns 3889
_refine_ls_number_restraints 0
_refine_ls_restrained_S_all 1.108
_refine_ls_R_factor_all 0.0871
_refine_ls_R_factor_gt 0.0546
_refine_ls_shift/su_max 0.004
_refine_ls_shift/su_mean 0.000
_refine_ls_structure_factor_coef Fsqd
_refine_ls_weighting_details 'calc w=1/[\s^2^(Fo^2^)+(0.0435P)^2^+2.752P] where P=(Fo^2^+2Fc^2^)/3'
_refine_ls_weighting_scheme calc
_refine_ls_wR_factor_gt 0.1408
_refine_ls_wR_factor_ref 0.1501
_reflns_number_gt 2704
_reflns_number_total 3889
_reflns_threshold_expression I>2\s(I)
_cod_data_source_file ci2845.cif
_cod_data_source_block I
_cod_depositor_comments
;
The following automatic conversions were performed:
'_symmetry_cell_setting' value 'Monoclinic' changed to 'monoclinic'
according to '/home/saulius/struct/CIF-dictionaries/cif_core.dic'
dictionary named 'cif_core.dic' version 2.4.1 from 2010-06-29.

Automatic conversion script
Id: cif_fix_enum 1527 2010-12-29 10:47:43Z saulius 

The following automatic conversions were performed:

'_symmetry_cell_setting' value 'Monoclinic' changed to 'monoclinic'
according to /home/saulius/struct/CIF-dictionaries/cif_core.dic
dictionary named 'cif_core.dic' version 2.4.1 from 2010-06-29.

Automatic conversion script
Id: cif_fix_values 1715 2011-07-08 13:25:40Z adriana 
;
_cod_original_sg_symbol_H-M 'P 21/c'
_cod_database_code 2222629
_cod_database_fobs_code 2222629

loop_
_symmetry_equiv_pos_as_xyz
'x, y, z'
'-x, y+1/2, -z+1/2'
'-x, -y, -z'
'x, -y-1/2, z-1/2'

loop_
_atom_site_type_symbol
_atom_site_label
_atom_site_fract_x
_atom_site_fract_y
_atom_site_fract_z
_atom_site_U_iso_or_equiv
_atom_site_adp_type
_atom_site_calc_flag
_atom_site_refinement_flags
_atom_site_occupancy
_atom_site_disorder_assembly
_atom_site_disorder_group
C C1 0.3658(4) 0.5474(6) 0.3388(3) 0.0630(13) Uani d . 1 . .
H H1A 0.3057 0.4882 0.3568 0.076 Uiso calc R 1 . .
H H1B 0.4138 0.4723 0.3151 0.076 Uiso calc R 1 . .
C C2 0.3320(5) 0.6663(8) 0.2749(3) 0.0848(18) Uani d . 1 . .
H H2A 0.2993 0.6112 0.2303 0.127 Uiso calc R 1 . .
H H2B 0.3915 0.7231 0.2558 0.127 Uiso calc R 1 . .
H H2C 0.2838 0.7402 0.2979 0.127 Uiso calc R 1 . .
C C3 0.5546(4) 0.1822(5) 0.4290(3) 0.0525(11) Uani d . 1 . .
H H3 0.6248 0.2074 0.4330 0.063 Uiso calc R 1 . .
C C4 0.4127(4) 0.0507(6) 0.4036(3) 0.0623(13) Uani d . 1 . .
H H4 0.3661 -0.0284 0.3879 0.075 Uiso calc R 1 . .
C C5 0.3897(4) 0.1970(6) 0.4334(3) 0.0563(11) Uani d . 1 . .
H H5 0.3230 0.2356 0.4416 0.068 Uiso calc R 1 . .
C C6 0.6557(3) 0.6330(5) 0.3827(2) 0.0448(9) Uani d . 1 . .
C C7 0.7620(3) 0.6345(5) 0.3466(2) 0.0452(9) Uani d . 1 . .
C C8 0.7755(4) 0.7083(5) 0.2710(3) 0.0548(11) Uani d . 1 . .
H H8 0.7192 0.7560 0.2448 0.066 Uiso calc R 1 . .
C C9 0.8715(4) 0.7106(6) 0.2352(3) 0.0660(13) Uani d . 1 . .
H H9 0.8800 0.7617 0.1856 0.079 Uiso calc R 1 . .
C C10 0.9537(4) 0.6380(7) 0.2724(3) 0.0724(15) Uani d . 1 . .
H H10 1.0181 0.6391 0.2477 0.087 Uiso calc R 1 . .
C C11 0.9426(4) 0.5622(6) 0.3471(3) 0.0658(13) Uani d . 1 . .
H H11 0.9991 0.5124 0.3720 0.079 Uiso calc R 1 . .
C C12 0.8466(3) 0.5616(5) 0.3841(2) 0.0454(9) Uani d . 1 . .
C C13 0.8422(3) 0.4876(6) 0.4681(2) 0.0481(9) Uani d . 1 . .
C C14 0.8461(3) 0.3113(5) 0.4742(3) 0.0463(10) Uani d . 1 . .
C C15 0.8481(4) 0.2143(6) 0.4068(3) 0.0616(12) Uani d . 1 . .
H H15 0.8446 0.2587 0.3551 0.074 Uiso calc R 1 . .
C C16 0.8554(5) 0.0506(6) 0.4159(4) 0.0829(17) Uani d . 1 . .
H H16 0.8574 -0.0150 0.3704 0.100 Uiso calc R 1 . .
C C17 0.8597(4) -0.0149(7) 0.4934(4) 0.0815(16) Uani d . 1 . .
H H17 0.8650 -0.1249 0.4993 0.098 Uiso calc R 1 . .
C C18 0.8564(5) 0.0769(7) 0.5591(4) 0.0770(16) Uani d . 1 . .
H H18 0.8585 0.0306 0.6104 0.092 Uiso calc R 1 . .
C C19 0.8498(4) 0.2423(6) 0.5516(3) 0.0613(12) Uani d . 1 . .
H H19 0.8479 0.3062 0.5978 0.074 Uiso calc R 1 . .
N N1 0.4796(3) 0.2796(4) 0.44961(19) 0.0431(8) Uani d . 1 . .
N N2 0.5184(3) 0.0434(4) 0.4016(2) 0.0601(10) Uani d . 1 . .
H H2 0.5548 -0.0362 0.3857 0.072 Uiso calc R 1 . .
Ni Ni1 0.5000 0.5000 0.5000 0.0385(2) Uani d S 1 . .
O O1 0.4142(2) 0.6220(4) 0.40705(17) 0.0489(7) Uani d . 1 . .
O O2 0.6371(2) 0.5278(3) 0.43480(16) 0.0462(7) Uani d . 1 . .
O O3 0.5923(2) 0.7370(4) 0.35828(19) 0.0566(8) Uani d . 1 . .
O O4 0.8429(3) 0.5724(4) 0.52801(18) 0.0585(8) Uani d . 1 . .
H H1 0.465(4) 0.665(7) 0.395(3) 0.070 Uiso d . 1 . .

loop_
_atom_site_aniso_label
_atom_site_aniso_U_11
_atom_site_aniso_U_22
_atom_site_aniso_U_33
_atom_site_aniso_U_12
_atom_site_aniso_U_13
_atom_site_aniso_U_23
C1 0.080(3) 0.056(3) 0.052(3) -0.004(2) -0.011(2) -0.007(2)
C2 0.106(5) 0.099(5) 0.049(3) 0.009(4) -0.017(3) 0.005(3)
C3 0.062(3) 0.041(2) 0.054(2) -0.002(2) 0.007(2) -0.003(2)
C4 0.071(3) 0.046(3) 0.070(3) -0.008(2) -0.009(2) -0.009(2)
C5 0.058(3) 0.050(3) 0.061(3) -0.001(2) -0.003(2) -0.007(2)
C6 0.053(2) 0.036(2) 0.045(2) 0.0040(19) 0.0011(18) -0.0035(18)
C7 0.055(2) 0.040(2) 0.041(2) -0.0023(19) 0.0071(18) -0.0004(17)
C8 0.067(3) 0.051(3) 0.047(2) -0.001(2) 0.006(2) 0.004(2)
C9 0.075(3) 0.070(3) 0.054(3) -0.010(3) 0.017(2) 0.008(2)
C10 0.067(3) 0.083(4) 0.068(3) -0.010(3) 0.025(3) 0.001(3)
C11 0.056(3) 0.069(3) 0.073(3) 0.005(2) 0.014(2) 0.004(3)
C12 0.047(2) 0.042(2) 0.047(2) -0.0058(18) 0.0040(18) -0.0009(18)
C13 0.044(2) 0.049(2) 0.051(2) -0.001(2) 0.0021(16) -0.002(2)
C14 0.042(2) 0.041(2) 0.056(2) -0.0002(18) 0.0046(18) 0.0022(19)
C15 0.071(3) 0.052(3) 0.062(3) -0.003(2) 0.007(2) -0.006(2)
C16 0.096(4) 0.045(3) 0.108(5) 0.001(3) 0.017(4) -0.020(3)
C17 0.081(4) 0.044(3) 0.120(5) 0.000(3) 0.016(3) 0.015(3)
C18 0.090(4) 0.059(3) 0.082(4) -0.001(3) 0.005(3) 0.022(3)
C19 0.071(3) 0.051(3) 0.062(3) -0.004(2) 0.002(2) 0.006(2)
N1 0.0491(19) 0.0369(18) 0.0434(17) -0.0001(16) 0.0029(15) -0.0017(14)
N2 0.078(3) 0.042(2) 0.061(2) 0.0093(19) 0.0084(19) -0.0090(17)
Ni1 0.0424(4) 0.0347(4) 0.0384(3) 0.0010(4) 0.0027(3) -0.0022(3)
O1 0.0534(18) 0.0486(19) 0.0446(15) 0.0003(14) -0.0038(13) -0.0035(13)
O2 0.0521(16) 0.0393(17) 0.0474(14) 0.0011(13) 0.0080(12) 0.0042(12)
O3 0.0580(19) 0.0476(18) 0.0644(18) 0.0100(15) 0.0056(15) 0.0074(15)
O4 0.078(2) 0.0487(18) 0.0485(17) 0.0015(16) -0.0019(15) -0.0077(14)

loop_
_atom_type_symbol
_atom_type_description
_atom_type_scat_dispersion_real
_atom_type_scat_dispersion_imag
_atom_type_scat_source
C C 0.0033 0.0016 'International Tables Vol C Tables 4.2.6.8 and 6.1.1.4'
H H 0.0000 0.0000 'International Tables Vol C Tables 4.2.6.8 and 6.1.1.4'
N N 0.0061 0.0033 'International Tables Vol C Tables 4.2.6.8 and 6.1.1.4'
Ni Ni 0.3393 1.1124 'International Tables Vol C Tables 4.2.6.8 and 6.1.1.4'
O O 0.0106 0.0060 'International Tables Vol C Tables 4.2.6.8 and 6.1.1.4'

loop_
_geom_angle_atom_site_label_1
_geom_angle_atom_site_label_2
_geom_angle_atom_site_label_3
_geom_angle_site_symmetry_1
_geom_angle_site_symmetry_3
_geom_angle
_geom_angle_publ_flag
O1 C1 C2 . . 112.2(4) ?
O1 C1 H1A . . 109.2 ?
C2 C1 H1A . . 109.2 ?
O1 C1 H1B . . 109.2 ?
C2 C1 H1B . . 109.2 ?
H1A C1 H1B . . 107.9 ?
C1 C2 H2A . . 109.5 ?
C1 C2 H2B . . 109.5 ?
H2A C2 H2B . . 109.5 ?
C1 C2 H2C . . 109.5 ?
H2A C2 H2C . . 109.5 ?
H2B C2 H2C . . 109.5 ?
N1 C3 N2 . . 112.0(4) ?
N1 C3 H3 . . 124.0 ?
N2 C3 H3 . . 124.0 ?
C5 C4 N2 . . 105.8(4) ?
C5 C4 H4 . . 127.1 ?
N2 C4 H4 . . 127.1 ?
C4 C5 N1 . . 109.8(4) ?
C4 C5 H5 . . 125.1 ?
N1 C5 H5 . . 125.1 ?
O2 C6 O3 . . 125.1(4) ?
O2 C6 C7 . . 117.4(4) ?
O3 C6 C7 . . 117.4(4) ?
C12 C7 C8 . . 118.9(4) ?
C12 C7 C6 . . 122.4(4) ?
C8 C7 C6 . . 118.7(4) ?
C9 C8 C7 . . 120.6(5) ?
C9 C8 H8 . . 119.7 ?
C7 C8 H8 . . 119.7 ?
C10 C9 C8 . . 120.0(5) ?
C10 C9 H9 . . 120.0 ?
C8 C9 H9 . . 120.0 ?
C9 C10 C11 . . 120.7(5) ?
C9 C10 H10 . . 119.6 ?
C11 C10 H10 . . 119.6 ?
C12 C11 C10 . . 119.6(5) ?
C12 C11 H11 . . 120.2 ?
C10 C11 H11 . . 120.2 ?
C11 C12 C7 . . 120.2(4) ?
C11 C12 C13 . . 116.6(4) ?
C7 C12 C13 . . 123.1(4) ?
O4 C13 C14 . . 121.9(4) ?
O4 C13 C12 . . 120.0(4) ?
C14 C13 C12 . . 117.9(4) ?
C15 C14 C19 . . 119.2(4) ?
C15 C14 C13 . . 122.4(4) ?
C19 C14 C13 . . 118.4(4) ?
C14 C15 C16 . . 120.1(5) ?
C14 C15 H15 . . 119.9 ?
C16 C15 H15 . . 119.9 ?
C15 C16 C17 . . 119.6(6) ?
C15 C16 H16 . . 120.2 ?
C17 C16 H16 . . 120.2 ?
C18 C17 C16 . . 121.1(6) ?
C18 C17 H17 . . 119.5 ?
C16 C17 H17 . . 119.5 ?
C17 C18 C19 . . 120.5(6) ?
C17 C18 H18 . . 119.8 ?
C19 C18 H18 . . 119.8 ?
C18 C19 C14 . . 119.5(5) ?
C18 C19 H19 . . 120.2 ?
C14 C19 H19 . . 120.2 ?
C3 N1 C5 . . 105.0(4) ?
C3 N1 Ni1 . . 125.2(3) ?
C5 N1 Ni1 . . 129.8(3) ?
C3 N2 C4 . . 107.4(4) ?
C3 N2 H2 . . 126.3 ?
C4 N2 H2 . . 126.3 ?
N1 Ni1 N1 3_666 . 180.0 ?
N1 Ni1 O2 3_666 3_666 89.87(12) ?
N1 Ni1 O2 . 3_666 90.13(12) ?
N1 Ni1 O2 3_666 . 90.13(12) ?
N1 Ni1 O2 . . 89.87(12) ?
O2 Ni1 O2 3_666 . 180.0 ?
N1 Ni1 O1 3_666 3_666 94.64(12) ?
N1 Ni1 O1 . 3_666 85.36(12) ?
O2 Ni1 O1 3_666 3_666 90.65(11) ?
O2 Ni1 O1 . 3_666 89.35(11) ?
N1 Ni1 O1 3_666 . 85.36(12) ?
N1 Ni1 O1 . . 94.64(12) ?
O2 Ni1 O1 3_666 . 89.35(11) ?
O2 Ni1 O1 . . 90.65(11) ?
O1 Ni1 O1 3_666 . 180.0 ?
C1 O1 Ni1 . . 124.9(3) ?
C1 O1 H1 . . 112(4) ?
Ni1 O1 H1 . . 88(4) ?
C6 O2 Ni1 . . 126.8(3) ?

loop_
_geom_bond_atom_site_label_1
_geom_bond_atom_site_label_2
_geom_bond_site_symmetry_2
_geom_bond_distance
_geom_bond_publ_flag
C1 O1 . 1.423(5) ?
C1 C2 . 1.509(7) ?
C1 H1A . 0.97 ?
C1 H1B . 0.97 ?
C2 H2A . 0.96 ?
C2 H2B . 0.96 ?
C2 H2C . 0.96 ?
C3 N1 . 1.315(5) ?
C3 N2 . 1.331(5) ?
C3 H3 . 0.93 ?
C4 C5 . 1.356(6) ?
C4 N2 . 1.365(6) ?
C4 H4 . 0.93 ?
C5 N1 . 1.373(5) ?
C5 H5 . 0.93 ?
C6 O2 . 1.257(5) ?
C6 O3 . 1.257(5) ?
C6 C7 . 1.502(6) ?
C7 C12 . 1.388(6) ?
C7 C8 . 1.403(6) ?
C8 C9 . 1.378(6) ?
C8 H8 . 0.93 ?
C9 C10 . 1.361(7) ?
C9 H9 . 0.93 ?
C10 C11 . 1.394(7) ?
C10 H10 . 0.93 ?
C11 C12 . 1.387(6) ?
C11 H11 . 0.93 ?
C12 C13 . 1.517(6) ?
C13 O4 . 1.216(5) ?
C13 C14 . 1.483(6) ?
C14 C15 . 1.377(6) ?
C14 C19 . 1.400(6) ?
C15 C16 . 1.384(7) ?
C15 H15 . 0.93 ?
C16 C17 . 1.389(8) ?
C16 H16 . 0.93 ?
C17 C18 . 1.329(8) ?
C17 H17 . 0.93 ?
C18 C19 . 1.396(7) ?
C18 H18 . 0.93 ?
C19 H19 . 0.93 ?
N1 Ni1 . 2.042(3) ?
N2 H2 . 0.8600 ?
Ni1 N1 3_666 2.042(3) ?
Ni1 O2 3_666 2.094(3) ?
Ni1 O2 . 2.094(3) ?
Ni1 O1 3_666 2.136(3) ?
Ni1 O1 . 2.136(3) ?
O1 H1 . 0.78(5) ?

loop_
_geom_hbond_atom_site_label_D
_geom_hbond_atom_site_label_H
_geom_hbond_atom_site_label_A
_geom_hbond_site_symmetry_A
_geom_hbond_distance_DH
_geom_hbond_distance_HA
_geom_hbond_distance_DA
_geom_hbond_angle_DHA
O1 H1 O3 . 0.78(5) 1.86(5) 2.627(4) 170(6)
N2 H2 O3 1_545 0.86 2.02 2.837(5) 159

loop_
_geom_torsion_atom_site_label_1
_geom_torsion_atom_site_label_2
_geom_torsion_atom_site_label_3
_geom_torsion_atom_site_label_4
_geom_torsion_site_symmetry_1
_geom_torsion_site_symmetry_2
_geom_torsion_site_symmetry_3
_geom_torsion_site_symmetry_4
_geom_torsion
_geom_torsion_publ_flag
N2 C4 C5 N1 . . . . 0.0(5) ?
O2 C6 C7 C12 . . . . -20.1(6) ?
O3 C6 C7 C12 . . . . 160.0(4) ?
O2 C6 C7 C8 . . . . 158.0(4) ?
O3 C6 C7 C8 . . . . -21.9(6) ?
C12 C7 C8 C9 . . . . -1.1(7) ?
C6 C7 C8 C9 . . . . -179.2(4) ?
C7 C8 C9 C10 . . . . 1.4(8) ?
C8 C9 C10 C11 . . . . -0.7(8) ?
C9 C10 C11 C12 . . . . -0.4(8) ?
C10 C11 C12 C7 . . . . 0.7(7) ?
C10 C11 C12 C13 . . . . -175.6(5) ?
C8 C7 C12 C11 . . . . 0.0(6) ?
C6 C7 C12 C11 . . . . 178.1(4) ?
C8 C7 C12 C13 . . . . 176.1(4) ?
C6 C7 C12 C13 . . . . -5.9(6) ?
C11 C12 C13 O4 . . . . 100.0(5) ?
C7 C12 C13 O4 . . . . -76.2(5) ?
C11 C12 C13 C14 . . . . -74.9(5) ?
C7 C12 C13 C14 . . . . 108.9(5) ?
O4 C13 C14 C15 . . . . -178.2(4) ?
C12 C13 C14 C15 . . . . -3.4(6) ?
O4 C13 C14 C19 . . . . 0.6(6) ?
C12 C13 C14 C19 . . . . 175.4(4) ?
C19 C14 C15 C16 . . . . -1.0(7) ?
C13 C14 C15 C16 . . . . 177.8(5) ?
C14 C15 C16 C17 . . . . 0.6(9) ?
C15 C16 C17 C18 . . . . 0.4(9) ?
C16 C17 C18 C19 . . . . -0.8(9) ?
C17 C18 C19 C14 . . . . 0.4(8) ?
C15 C14 C19 C18 . . . . 0.6(7) ?
C13 C14 C19 C18 . . . . -178.3(4) ?
N2 C3 N1 C5 . . . . -0.6(5) ?
N2 C3 N1 Ni1 . . . . 176.6(3) ?
C4 C5 N1 C3 . . . . 0.3(5) ?
C4 C5 N1 Ni1 . . . . -176.7(3) ?
N1 C3 N2 C4 . . . . 0.7(5) ?
C5 C4 N2 C3 . . . . -0.4(5) ?
C3 N1 Ni1 O2 . . . 3_666 -147.8(3) ?
C5 N1 Ni1 O2 . . . 3_666 28.7(4) ?
C3 N1 Ni1 O2 . . . . 32.2(3) ?
C5 N1 Ni1 O2 . . . . -151.3(4) ?
C3 N1 Ni1 O1 . . . 3_666 -57.2(3) ?
C5 N1 Ni1 O1 . . . 3_666 119.3(4) ?
C3 N1 Ni1 O1 . . . . 122.8(3) ?
C5 N1 Ni1 O1 . . . . -60.7(4) ?
C2 C1 O1 Ni1 . . . . -167.2(3) ?
N1 Ni1 O1 C1 3_666 . . . -179.8(4) ?
N1 Ni1 O1 C1 . . . . 0.2(4) ?
O2 Ni1 O1 C1 3_666 . . . -89.8(3) ?
O2 Ni1 O1 C1 . . . . 90.2(3) ?
O3 C6 O2 Ni1 . . . . -3.1(6) ?
C7 C6 O2 Ni1 . . . . 177.0(2) ?
N1 Ni1 O2 C6 3_666 . . . -61.3(3) ?
N1 Ni1 O2 C6 . . . . 118.7(3) ?
O1 Ni1 O2 C6 3_666 . . . -155.9(3) ?
O1 Ni1 O2 C6 . . . . 24.1(3) ?
